data_7032846
loop_
_publ_author_name
'Karmakar, Anirban'
'Hazra, Susanta'
'Guedes da Silva, M F\'atima C'
'Pombeiro, Armando J. L.'

_publ_section_title
;
 Synthesis, structure and catalytic application of lead(II) complexes in
 cyanosilylation reactions.
;
_journal_issue 1
_journal_name_full 'Dalton transactions (Cambridge, England : 2003)'
_journal_page_first 268
_journal_page_last 280
_journal_paper_doi 10.1039/c4dt02316a
_journal_volume 44
_journal_year 2015
_chemical_formula_moiety 'C22 H16 N12 O8 Pb2, 2(C3 H7 N1 O1), H2 O'
_chemical_formula_sum 'C28 H32 N14 O11 Pb2'
_chemical_formula_weight 1155.05
_space_group_crystal_system monoclinic
_space_group_IT_number 14
_space_group_name_Hall '-P 2ybc'
_space_group_name_H-M_alt 'P 1 21/c 1'
_symmetry_space_group_name_Hall '-P 2ybc'
_symmetry_space_group_name_H-M 'P 1 21/c 1'
_atom_sites_solution_hydrogens geom
_audit_creation_method SHELXL-2014/6
_cell_angle_alpha 90
_cell_angle_beta 90.842(2)
_cell_angle_gamma 90
_cell_formula_units_Z 4
_cell_length_a 7.8443(4)
_cell_length_b 22.1845(13)
_cell_length_c 21.7657(13)
_cell_measurement_reflns_used 9941
_cell_measurement_temperature 296(2)
_cell_measurement_theta_max 23.23
_cell_measurement_theta_min 2.62
_cell_volume 3787.3(4)
_computing_cell_refinement 'Bruker SAINT'
_computing_data_collection 'Bruker APEX2'
_computing_data_reduction 'Bruker SAINT'
_computing_publication_material 'WinGX publication routines (Farrugia, 1999)'
_computing_structure_refinement 'SHELXL-2014/6 (Sheldrick, 2014)'
_computing_structure_solution 'SIR97 (Giacovazzo et al, 1997)'
_diffrn_ambient_temperature 296(2)
_diffrn_measured_fraction_theta_full 0.999
_diffrn_measured_fraction_theta_max 0.996
_diffrn_measurement_device_type 'Bruker APEX-II PHOTON 100 detector'
_diffrn_measurement_method '\f and \w scans'
_diffrn_radiation_source 'fine-focus sealed tube'
_diffrn_radiation_type MoK\a
_diffrn_radiation_wavelength 0.71073
_diffrn_reflns_av_R_equivalents 0.0718
_diffrn_reflns_av_unetI/netI 0.0613
_diffrn_reflns_Laue_measured_fraction_full 0.999
_diffrn_reflns_Laue_measured_fraction_max 0.996
_diffrn_reflns_limit_h_max 9
_diffrn_reflns_limit_h_min -9
_diffrn_reflns_limit_k_max 26
_diffrn_reflns_limit_k_min -26
_diffrn_reflns_limit_l_max 26
_diffrn_reflns_limit_l_min -26
_diffrn_reflns_number 43363
_diffrn_reflns_point_group_measured_fraction_full 0.999
_diffrn_reflns_point_group_measured_fraction_max 0.996
_diffrn_reflns_theta_full 25.242
_diffrn_reflns_theta_max 25.358
_diffrn_reflns_theta_min 2.597
_exptl_absorpt_coefficient_mu 8.953
_exptl_absorpt_correction_T_max 0.25
_exptl_absorpt_correction_T_min 0.11
_exptl_absorpt_correction_type multi-scan
_exptl_absorpt_process_details SADABS
_exptl_crystal_colour colourless
_exptl_crystal_density_diffrn 2.026
_exptl_crystal_description Block
_exptl_crystal_F_000 2200
_exptl_crystal_size_max 0.330
_exptl_crystal_size_mid 0.210
_exptl_crystal_size_min 0.150
_platon_squeeze_details
;These disordered dimethylformamide and water molecules could
 not be modelled reliably, were removed from the model but included
 in the empirical formulae. This justify the A-level alert
 in the checkcif report. The strategy improved the R1 factor by 13.84%.
 The electron count suggest the presence of 8 DMF and 4 water molecules
 per unit cell (electron count = 360), 2 DMF and 1 water molecules per
 asymmetric unit. Thermogravimetric and elemental analysis data support
 these results. 
;
_refine_diff_density_max 2.793
_refine_diff_density_min -1.110
_refine_diff_density_rms 0.183
_refine_ls_extinction_method none
_refine_ls_goodness_of_fit_ref 1.047
_refine_ls_hydrogen_treatment constr
_refine_ls_matrix_type full
_refine_ls_number_parameters 397
_refine_ls_number_reflns 6930
_refine_ls_number_restraints 0
_refine_ls_restrained_S_all 1.047
_refine_ls_R_factor_all 0.0862
_refine_ls_R_factor_gt 0.0526
_refine_ls_shift/su_max 0.001
_refine_ls_shift/su_mean 0.000
_refine_ls_structure_factor_coef Fsqd
_refine_ls_weighting_details 'w=1/[\s^2^(Fo^2^)+(0.0650P)^2^+8.7097P] where P=(Fo^2^+2Fc^2^)/3'
_refine_ls_weighting_scheme calc
_refine_ls_wR_factor_gt 0.1172
_refine_ls_wR_factor_ref 0.1269
_reflns_Friedel_coverage 0.000
_reflns_number_gt 4943
_reflns_number_total 6930
_reflns_threshold_expression 'I > 2\s(I)'
_cod_data_source_file c4dt02316a2.cif
_cod_data_source_block 6
_cod_depositor_comments 'Adding full bibliography for 7032845--7032850.cif.'
_cod_database_code 7032846
_shelx_space_group_comment
;
The symmetry employed for this shelxl refinement is uniquely defined
by the following loop, which should always be used as a source of
symmetry information in preference to the above space-group names.
They are only intended as comments.
;
_shelx_estimated_absorpt_t_min 0.156
_shelx_estimated_absorpt_t_max 0.347
_shelxl_version_number 2014/6

loop_
_space_group_symop_operation_xyz
'x, y, z'
'-x, y+1/2, -z+1/2'
'-x, -y, -z'
'x, -y-1/2, z-1/2'

loop_
_atom_site_label
_atom_site_type_symbol
_atom_site_fract_x
_atom_site_fract_y
_atom_site_fract_z
_atom_site_U_iso_or_equiv
_atom_site_adp_type
_atom_site_occupancy
_atom_site_site_symmetry_order
_atom_site_calc_flag
_atom_site_refinement_flags_posn
_atom_site_refinement_flags_adp
Pb1 Pb 0.50914(5) 0.70844(2) 0.32259(2) 0.03985(14) Uani 1 1 d . .
Pb2 Pb -0.00377(5) 0.32371(2) 0.70492(2) 0.04063(14) Uani 1 1 d . .
N10 N 0.7588(10) 0.9282(4) 0.4400(4) 0.037(2) Uani 1 1 d . .
H10N H 0.8564 0.9107 0.4375 0.056 Uiso 1 1 calc R U
N9 N 0.7519(10) 1.0328(4) 0.4102(4) 0.040(2) Uani 1 1 d . .
H9N H 0.6579 1.0510 0.4013 0.061 Uiso 1 1 calc R U
N8 N 1.0426(10) 1.0211(4) 0.3971(4) 0.043(2) Uani 1 1 d . .
N7 N 1.0257(10) 1.0960(4) 0.2937(4) 0.044(2) Uani 1 1 d . .
O5 O 0.7298(8) 1.1401(4) 0.2503(4) 0.057(2) Uani 1 1 d . .
N1 N 0.5313(10) 0.6745(4) 0.4353(4) 0.046(2) Uani 1 1 d . .
O1 O 0.2344(9) 0.6926(3) 0.3757(4) 0.049(2) Uani 1 1 d . .
O2 O 0.0864(11) 0.6737(5) 0.4567(5) 0.085(3) Uani 1 1 d . .
O8 O 0.9227(9) 0.8370(4) 0.3865(5) 0.073(3) Uani 1 1 d . .
N11 N 0.4830(10) 0.8085(4) 0.3869(4) 0.042(2) Uani 1 1 d . .
N12 N 0.4663(11) 0.9223(4) 0.4376(5) 0.050(3) Uani 1 1 d . .
C18 C 0.6177(12) 0.8961(5) 0.4247(5) 0.036(2) Uani 1 1 d . .
C17 C 0.7543(13) 0.9904(4) 0.4605(5) 0.038(2) Uani 1 1 d . .
H17A H 0.6536 0.9965 0.4851 0.046 Uiso 1 1 calc R U
H17B H 0.8534 0.9982 0.4865 0.046 Uiso 1 1 calc R U
C16 C 0.8913(12) 1.0453(4) 0.3766(5) 0.036(2) Uani 1 1 d . .
C13 C 0.8823(12) 1.0832(4) 0.3237(5) 0.035(2) Uani 1 1 d . .
C12 C 0.7186(12) 1.1096(5) 0.2978(6) 0.044(3) Uani 1 1 d . .
O6 O 0.5856(9) 1.0984(4) 0.3256(4) 0.072(3) Uani 1 1 d . .
N5 N -0.0279(10) 0.4278(4) 0.6510(5) 0.048(2) Uani 1 1 d . .
O3 O 0.2657(8) 0.3735(3) 0.6776(4) 0.049(2) Uani 1 1 d . .
O4 O 0.4156(10) 0.4524(4) 0.6482(6) 0.094(4) Uani 1 1 d . .
O7 O 0.7782(8) 0.7567(3) 0.3543(3) 0.0435(19) Uani 1 1 d . .
C22 C 0.7879(13) 0.8086(5) 0.3780(5) 0.039(3) Uani 1 1 d . .
C21 C 0.6253(12) 0.8384(4) 0.3980(5) 0.031(2) Uani 1 1 d . .
C20 C 0.3318(14) 0.8337(5) 0.4018(6) 0.059(4) Uani 1 1 d . .
H20 H 0.2308 0.8123 0.3960 0.071 Uiso 1 1 calc R U
C19 C 0.3289(13) 0.8899(5) 0.4251(6) 0.055(3) Uani 1 1 d . .
H19 H 0.2232 0.9071 0.4329 0.066 Uiso 1 1 calc R U
C15 C 1.1760(14) 1.0356(5) 0.3653(5) 0.051(3) Uani 1 1 d . .
H15 H 1.2806 1.0198 0.3779 0.061 Uiso 1 1 calc R U
C14 C 1.1738(13) 1.0722(5) 0.3149(5) 0.049(3) Uani 1 1 d . .
H14 H 1.2751 1.0809 0.2950 0.059 Uiso 1 1 calc R U
C3 C 0.6797(14) 0.6648(6) 0.4641(6) 0.058(3) Uani 1 1 d . .
H3 H 0.7822 0.6732 0.4449 0.070 Uiso 1 1 calc R U
C4 C 0.6772(17) 0.6418(7) 0.5237(7) 0.084(5) Uani 1 1 d . .
H4 H 0.7806 0.6300 0.5414 0.101 Uiso 1 1 calc R U
N2 N 0.5379(14) 0.6356(7) 0.5569(6) 0.089(4) Uani 1 1 d . .
C5 C 0.3944(16) 0.6483(7) 0.5281(6) 0.067(4) Uani 1 1 d . .
N3 N 0.2469(15) 0.6429(6) 0.5587(6) 0.091(5) Uani 1 1 d . .
H3N H 0.1530 0.6525 0.5403 0.110 Uiso 1 1 calc R U
C6 C 0.241(2) 0.6221(8) 0.6193(9) 0.107(6) Uani 1 1 d . .
H6A H 0.1367 0.6365 0.6376 0.129 Uiso 1 1 calc R U
H6B H 0.3357 0.6399 0.6422 0.129 Uiso 1 1 calc R U
N4 N 0.2495(17) 0.5547(6) 0.6266(7) 0.100(5) Uani 1 1 d . .
H4N H 0.3476 0.5376 0.6305 0.120 Uiso 1 1 calc R U
C7 C 0.1072(17) 0.5200(6) 0.6273(7) 0.071(4) Uani 1 1 d . .
C10 C 0.1134(15) 0.4582(6) 0.6442(6) 0.063(4) Uani 1 1 d . .
C11 C 0.2766(14) 0.4265(5) 0.6550(6) 0.056(3) Uani 1 1 d . .
C9 C -0.1760(14) 0.4541(5) 0.6369(7) 0.062(4) Uani 1 1 d . .
H9 H -0.2770 0.4329 0.6421 0.075 Uiso 1 1 calc R U
C8 C -0.1820(18) 0.5124(7) 0.6146(8) 0.090(5) Uani 1 1 d . .
H8 H -0.2868 0.5286 0.6028 0.107 Uiso 1 1 calc R U
N6 N -0.0396(14) 0.5468(6) 0.6093(7) 0.104(5) Uani 1 1 d . .
C2 C 0.3843(14) 0.6681(6) 0.4672(6) 0.057(3) Uani 1 1 d . .
C1 C 0.2230(14) 0.6790(5) 0.4323(6) 0.045(3) Uani 1 1 d . .

loop_
_atom_site_aniso_label
_atom_site_aniso_U_11
_atom_site_aniso_U_22
_atom_site_aniso_U_33
_atom_site_aniso_U_23
_atom_site_aniso_U_13
_atom_site_aniso_U_12
Pb1 0.0249(2) 0.0375(2) 0.0570(3) -0.0065(2) -0.00465(17) 0.00103(17)
Pb2 0.0245(2) 0.0394(3) 0.0579(3) -0.0106(2) -0.00122(17) 0.00140(18)
N10 0.024(4) 0.039(5) 0.049(6) -0.006(4) 0.001(4) 0.002(4)
N9 0.022(4) 0.044(5) 0.056(6) 0.005(4) 0.011(4) -0.002(4)
N8 0.019(4) 0.049(6) 0.060(6) 0.010(5) 0.000(4) -0.002(4)
N7 0.020(5) 0.049(6) 0.062(6) 0.016(5) 0.010(4) 0.001(4)
O5 0.021(4) 0.079(6) 0.071(6) 0.043(5) 0.003(4) 0.003(4)
N1 0.024(5) 0.053(6) 0.060(6) 0.005(5) -0.009(4) 0.000(4)
O1 0.024(4) 0.053(5) 0.069(6) -0.005(4) -0.011(4) -0.002(3)
O2 0.028(5) 0.128(9) 0.100(8) 0.011(7) 0.006(5) -0.003(5)
O8 0.020(4) 0.050(5) 0.148(9) -0.044(5) 0.006(5) 0.001(4)
N11 0.020(4) 0.044(5) 0.063(6) -0.019(4) -0.007(4) 0.000(4)
N12 0.024(5) 0.041(6) 0.084(7) -0.017(5) 0.003(5) -0.001(4)
C18 0.026(5) 0.039(6) 0.045(7) 0.003(5) 0.004(5) 0.001(5)
C17 0.030(6) 0.036(6) 0.048(7) -0.003(5) 0.005(5) 0.000(5)
C16 0.030(6) 0.032(6) 0.046(7) -0.008(5) 0.001(5) 0.000(4)
C13 0.021(5) 0.036(6) 0.048(7) 0.003(5) 0.004(4) -0.004(4)
C12 0.016(5) 0.048(7) 0.068(8) 0.012(6) -0.001(5) 0.008(5)
O6 0.019(4) 0.100(7) 0.097(7) 0.045(6) 0.014(4) 0.014(4)
N5 0.019(5) 0.042(5) 0.083(7) -0.005(5) 0.007(4) 0.005(4)
O3 0.025(4) 0.046(5) 0.076(6) -0.016(4) 0.002(4) 0.009(3)
O4 0.026(5) 0.071(7) 0.184(11) 0.025(7) 0.016(6) -0.009(5)
O7 0.023(4) 0.042(4) 0.065(5) -0.024(4) -0.001(3) 0.007(3)
C22 0.023(5) 0.037(6) 0.056(7) -0.002(5) 0.001(5) -0.004(5)
C21 0.023(5) 0.027(5) 0.042(6) -0.002(4) -0.002(4) 0.000(4)
C20 0.022(6) 0.049(8) 0.107(11) -0.015(7) 0.003(6) 0.000(5)
C19 0.023(6) 0.044(7) 0.098(10) -0.018(7) 0.016(6) 0.011(5)
C15 0.028(6) 0.067(8) 0.058(8) 0.026(6) 0.002(5) 0.006(6)
C14 0.021(5) 0.065(8) 0.061(8) 0.016(6) 0.012(5) 0.002(5)
C3 0.027(6) 0.072(9) 0.075(10) 0.011(7) 0.004(6) 0.005(6)
C4 0.037(8) 0.118(13) 0.097(12) 0.052(11) -0.006(7) 0.013(8)
N2 0.037(6) 0.142(12) 0.086(9) 0.064(8) -0.019(6) -0.005(7)
C5 0.050(8) 0.102(11) 0.048(8) 0.031(8) 0.020(6) 0.001(8)
N3 0.058(7) 0.143(12) 0.074(9) 0.063(9) 0.021(6) 0.008(8)
C6 0.102(14) 0.098(14) 0.121(16) 0.027(12) -0.007(11) -0.017(11)
N4 0.067(9) 0.085(10) 0.148(13) 0.041(9) 0.010(8) 0.002(8)
C7 0.048(8) 0.065(9) 0.099(11) 0.035(8) 0.018(7) -0.008(7)
C10 0.035(7) 0.060(8) 0.093(10) 0.025(7) 0.000(6) 0.003(6)
C11 0.025(6) 0.036(7) 0.108(11) -0.001(7) 0.006(6) 0.005(5)
C9 0.029(6) 0.044(7) 0.114(11) 0.016(7) -0.002(6) 0.002(6)
C8 0.044(9) 0.089(12) 0.135(15) 0.034(10) -0.002(8) 0.020(8)
N6 0.035(7) 0.094(10) 0.182(15) 0.065(10) -0.001(8) 0.003(7)
C2 0.024(6) 0.067(9) 0.081(10) 0.023(7) 0.004(6) 0.009(6)
C1 0.029(6) 0.050(7) 0.056(8) 0.013(6) -0.004(5) 0.009(5)

loop_
_atom_type_symbol
_atom_type_description
_atom_type_scat_dispersion_real
_atom_type_scat_dispersion_imag
_atom_type_scat_source
C C 0.0033 0.0016 'International Tables Vol C Tables 4.2.6.8 and 6.1.1.4'
H H 0.0000 0.0000 'International Tables Vol C Tables 4.2.6.8 and 6.1.1.4'
N N 0.0061 0.0033 'International Tables Vol C Tables 4.2.6.8 and 6.1.1.4'
O O 0.0106 0.0060 'International Tables Vol C Tables 4.2.6.8 and 6.1.1.4'
Pb Pb -3.3944 10.1111 'International Tables Vol C Tables 4.2.6.8 and 6.1.1.4'

loop_
_geom_angle_atom_site_label_1
_geom_angle_atom_site_label_2
_geom_angle_atom_site_label_3
_geom_angle
_geom_angle_site_symmetry_1
_geom_angle_site_symmetry_3
O7 Pb1 O1 132.7(2) . .
O7 Pb1 O3 73.5(2) . 3_666
O1 Pb1 O3 120.6(3) . 3_666
O7 Pb1 N1 79.3(3) . .
O1 Pb1 N1 64.0(3) . .
O3 Pb1 N1 75.8(3) 3_666 .
O7 Pb1 N11 63.7(2) . .
O1 Pb1 N11 78.3(3) . .
O3 Pb1 N11 131.7(2) 3_666 .
N1 Pb1 N11 75.2(3) . .
O5 Pb2 O3 133.4(3) 4_476 .
O5 Pb2 O1 73.8(3) 4_476 3_566
O3 Pb2 O1 120.3(3) . 3_566
O5 Pb2 N5 80.5(3) 4_476 .
O3 Pb2 N5 63.2(3) . .
O1 Pb2 N5 76.5(3) 3_566 .
O5 Pb2 N7 63.3(2) 4_476 4_476
O3 Pb2 N7 78.9(2) . 4_476
O1 Pb2 N7 131.3(2) 3_566 4_476
N5 Pb2 N7 74.6(3) . 4_476
C18 N10 C17 123.5(8) . .
C18 N10 H10N 118.2 . .
C17 N10 H10N 118.2 . .
C16 N9 C17 122.8(9) . .
C16 N9 H9N 118.6 . .
C17 N9 H9N 118.6 . .
C15 N8 C16 115.3(9) . .
C13 N7 C14 118.3(9) . .
C13 N7 Pb2 115.8(6) . 4_675
C14 N7 Pb2 125.5(7) . 4_675
C12 O5 Pb2 125.8(6) . 4_675
C3 N1 C2 119.0(10) . .
C3 N1 Pb1 122.8(8) . .
C2 N1 Pb1 118.1(7) . .
C1 O1 Pb1 123.9(6) . .
C1 O1 Pb2 125.3(7) . 3_566
Pb1 O1 Pb2 108.3(3) . 3_566
C21 N11 C20 119.4(9) . .
C21 N11 Pb1 116.7(6) . .
C20 N11 Pb1 123.4(7) . .
C19 N12 C18 116.0(9) . .
N10 C18 N12 116.0(9) . .
N10 C18 C21 122.7(9) . .
N12 C18 C21 121.2(9) . .
N9 C17 N10 112.8(9) . .
N9 C17 H17A 109.0 . .
N10 C17 H17A 109.0 . .
N9 C17 H17B 109.0 . .
N10 C17 H17B 109.0 . .
H17A C17 H17B 107.8 . .
N9 C16 N8 116.4(9) . .
N9 C16 C13 121.8(9) . .
N8 C16 C13 121.8(9) . .
N7 C13 C16 119.1(9) . .
N7 C13 C12 116.8(9) . .
C16 C13 C12 124.1(9) . .
O6 C12 O5 126.0(9) . .
O6 C12 C13 117.2(10) . .
O5 C12 C13 116.8(9) . .
C10 N5 C9 119.0(10) . .
C10 N5 Pb2 117.0(7) . .
C9 N5 Pb2 123.5(7) . .
C11 O3 Pb2 124.6(6) . .
C11 O3 Pb1 127.5(7) . 3_666
Pb2 O3 Pb1 106.2(3) . 3_666
C22 O7 Pb1 123.9(6) . .
O8 C22 O7 124.7(10) . .
O8 C22 C21 117.1(9) . .
O7 C22 C21 118.2(8) . .
N11 C21 C18 119.5(9) . .
N11 C21 C22 116.3(8) . .
C18 C21 C22 124.1(9) . .
C19 C20 N11 119.4(10) . .
C19 C20 H20 120.3 . .
N11 C20 H20 120.3 . .
N12 C19 C20 124.3(10) . .
N12 C19 H19 117.8 . .
C20 C19 H19 117.8 . .
N8 C15 C14 125.0(10) . .
N8 C15 H15 117.5 . .
C14 C15 H15 117.5 . .
N7 C14 C15 120.5(9) . .
N7 C14 H14 119.7 . .
C15 C14 H14 119.7 . .
N1 C3 C4 118.2(11) . .
N1 C3 H3 120.9 . .
C4 C3 H3 120.9 . .
N2 C4 C3 124.6(11) . .
N2 C4 H4 117.7 . .
C3 C4 H4 117.7 . .
C5 N2 C4 115.2(11) . .
N2 C5 N3 118.9(12) . .
N2 C5 C2 123.8(11) . .
N3 C5 C2 117.3(12) . .
C5 N3 C6 122.2(13) . .
C5 N3 H3N 118.9 . .
C6 N3 H3N 118.9 . .
N3 C6 N4 115.1(16) . .
N3 C6 H6A 108.5 . .
N4 C6 H6A 108.5 . .
N3 C6 H6B 108.5 . .
N4 C6 H6B 108.5 . .
H6A C6 H6B 107.5 . .
C7 N4 C6 122.0(13) . .
C7 N4 H4N 119.0 . .
C6 N4 H4N 119.0 . .
N6 C7 N4 116.5(13) . .
N6 C7 C10 121.8(12) . .
N4 C7 C10 121.7(13) . .
N5 C10 C7 120.1(11) . .
N5 C10 C11 118.0(11) . .
C7 C10 C11 121.9(11) . .
O4 C11 O3 122.3(11) . .
O4 C11 C10 121.4(11) . .
O3 C11 C10 115.9(10) . .
N5 C9 C8 121.1(12) . .
N5 C9 H9 119.5 . .
C8 C9 H9 119.5 . .
N6 C8 C9 122.1(12) . .
N6 C8 H8 118.9 . .
C9 C8 H8 118.9 . .
C7 N6 C8 115.2(12) . .
N1 C2 C5 118.6(10) . .
N1 C2 C1 116.4(11) . .
C5 C2 C1 124.9(11) . .
O2 C1 O1 121.5(10) . .
O2 C1 C2 120.9(12) . .
O1 C1 C2 117.5(10) . .

loop_
_geom_bond_atom_site_label_1
_geom_bond_atom_site_label_2
_geom_bond_distance
_geom_bond_site_symmetry_2
Pb1 O7 2.456(6) .
Pb1 O1 2.485(8) .
Pb1 O3 2.534(7) 3_666
Pb1 N1 2.570(9) .
Pb1 N11 2.634(8) .
Pb2 O5 2.459(7) 4_476
Pb2 O3 2.465(7) .
Pb2 O1 2.528(7) 3_566
Pb2 N5 2.595(9) .
Pb2 N7 2.635(9) 4_476
N10 C18 1.353(12) .
N10 C17 1.451(12) .
N10 H10N 0.8600 .
N9 C16 1.354(12) .
N9 C17 1.444(13) .
N9 H9N 0.8600 .
N8 C15 1.303(13) .
N8 C16 1.372(12) .
N7 C13 1.340(12) .
N7 C14 1.351(13) .
N7 Pb2 2.635(9) 4_675
O5 C12 1.240(12) .
O5 Pb2 2.459(7) 4_675
N1 C3 1.331(14) .
N1 C2 1.362(14) .
O1 C1 1.273(13) .
O1 Pb2 2.528(7) 3_566
O2 C1 1.209(13) .
O8 C22 1.243(12) .
N11 C21 1.318(12) .
N11 C20 1.355(13) .
N12 C19 1.320(13) .
N12 C18 1.356(12) .
C18 C21 1.407(13) .
C17 H17A 0.9700 .
C17 H17B 0.9700 .
C16 C13 1.427(14) .
C13 C12 1.512(13) .
C12 O6 1.239(12) .
N5 C10 1.309(14) .
N5 C9 1.332(13) .
O3 C11 1.278(13) .
O3 Pb1 2.534(7) 3_666
O4 C11 1.243(13) .
O7 C22 1.264(12) .
C22 C21 1.507(13) .
C20 C19 1.348(15) .
C20 H20 0.9300 .
C19 H19 0.9300 .
C15 C14 1.366(15) .
C15 H15 0.9300 .
C14 H14 0.9300 .
C3 C4 1.395(18) .
C3 H3 0.9300 .
C4 N2 1.326(17) .
C4 H4 0.9300 .
N2 C5 1.310(15) .
C5 N3 1.349(15) .
C5 C2 1.399(17) .
N3 C6 1.399(19) .
N3 H3N 0.8600 .
C6 N4 1.51(2) .
C6 H6A 0.9700 .
C6 H6B 0.9700 .
N4 C7 1.356(17) .
N4 H4N 0.8600 .
C7 N6 1.349(16) .
C7 C10 1.420(17) .
C10 C11 1.476(15) .
C9 C8 1.383(18) .
C9 H9 0.9300 .
C8 N6 1.359(18) .
C8 H8 0.9300 .
C2 C1 1.485(15) .

loop_
_geom_hbond_atom_site_label_D
_geom_hbond_atom_site_label_H
_geom_hbond_atom_site_label_A
_geom_hbond_distance_DH
_geom_hbond_distance_HA
_geom_hbond_distance_DA
_geom_hbond_angle_DHA
_geom_hbond_site_symmetry_A
N10 H10N O8 0.86 2.05 2.673(11) 128.8 .
N9 H9N O6 0.86 2.03 2.673(12) 130.9 .
C17 H17A N12 0.97 2.65 3.431(13) 138.2 3_676
C17 H17B N8 0.97 2.68 3.472(14) 138.7 3_776
C20 H20 O8 0.93 2.48 3.222(13) 136.4 1_455
C14 H14 O6 0.93 2.55 3.286(13) 136.9 1_655
C3 H3 O2 0.93 2.40 3.203(14) 145.0 1_655
N3 H3N O2 0.86 1.94 2.627(16) 135.5 .
N4 H4N O4 0.86 2.00 2.655(16) 132.1 .
C9 H9 O4 0.93 2.46 3.217(14) 139.2 1_455

loop_
_geom_torsion_atom_site_label_1
_geom_torsion_atom_site_label_2
_geom_torsion_atom_site_label_3
_geom_torsion_atom_site_label_4
_geom_torsion
_geom_torsion_site_symmetry_1
C17 N10 C18 N12 -9.0(15) .
C17 N10 C18 C21 172.1(9) .
C19 N12 C18 N10 -177.1(11) .
C19 N12 C18 C21 1.8(16) .
C16 N9 C17 N10 -74.6(12) .
C18 N10 C17 N9 -85.6(12) .
C17 N9 C16 N8 -7.8(14) .
C17 N9 C16 C13 174.2(9) .
C15 N8 C16 N9 -177.5(10) .
C15 N8 C16 C13 0.5(15) .
C14 N7 C13 C16 0.1(15) .
Pb2 N7 C13 C16 -173.2(7) 4_675
C14 N7 C13 C12 -178.8(10) .
Pb2 N7 C13 C12 8.0(12) 4_675
N9 C16 C13 N7 177.2(9) .
N8 C16 C13 N7 -0.7(15) .
N9 C16 C13 C12 -4.0(16) .
N8 C16 C13 C12 178.1(10) .
Pb2 O5 C12 O6 169.2(10) 4_675
Pb2 O5 C12 C13 -11.5(15) 4_675
N7 C13 C12 O6 -179.4(11) .
C16 C13 C12 O6 1.8(17) .
N7 C13 C12 O5 1.2(16) .
C16 C13 C12 O5 -177.6(10) .
Pb1 O7 C22 O8 -169.6(9) .
Pb1 O7 C22 C21 10.9(14) .
C20 N11 C21 C18 -0.3(16) .
Pb1 N11 C21 C18 171.5(7) .
C20 N11 C21 C22 -177.8(11) .
Pb1 N11 C21 C22 -6.0(12) .
N10 C18 C21 N11 176.7(10) .
N12 C18 C21 N11 -2.1(16) .
N10 C18 C21 C22 -6.0(16) .
N12 C18 C21 C22 175.1(10) .
O8 C22 C21 N11 178.0(11) .
O7 C22 C21 N11 -2.4(15) .
O8 C22 C21 C18 0.7(17) .
O7 C22 C21 C18 -179.8(10) .
C21 N11 C20 C19 2.9(19) .
Pb1 N11 C20 C19 -168.3(10) .
C18 N12 C19 C20 1(2) .
N11 C20 C19 N12 -3(2) .
C16 N8 C15 C14 0.3(18) .
C13 N7 C14 C15 0.7(18) .
Pb2 N7 C14 C15 173.2(9) 4_675
N8 C15 C14 N7 -1(2) .
C2 N1 C3 C4 7.3(19) .
Pb1 N1 C3 C4 -174.9(10) .
N1 C3 C4 N2 -9(2) .
C3 C4 N2 C5 5(3) .
C4 N2 C5 N3 179.8(16) .
C4 N2 C5 C2 -1(2) .
N2 C5 N3 C6 -2(3) .
C2 C5 N3 C6 178.4(15) .
C5 N3 C6 N4 -81(2) .
N3 C6 N4 C7 -91(2) .
C6 N4 C7 N6 13(2) .
C6 N4 C7 C10 -169.6(15) .
C9 N5 C10 C7 6(2) .
Pb2 N5 C10 C7 -166.6(11) .
C9 N5 C10 C11 -174.8(13) .
Pb2 N5 C10 C11 12.7(16) .
N6 C7 C10 N5 -10(2) .
N4 C7 C10 N5 172.3(14) .
N6 C7 C10 C11 170.8(15) .
N4 C7 C10 C11 -7(2) .
Pb2 O3 C11 O4 171.9(10) .
Pb1 O3 C11 O4 -25.2(19) 3_666
Pb2 O3 C11 C10 -1.2(16) .
Pb1 O3 C11 C10 161.8(8) 3_666
N5 C10 C11 O4 178.7(14) .
C7 C10 C11 O4 -2(2) .
N5 C10 C11 O3 -8.2(19) .
C7 C10 C11 O3 171.2(13) .
C10 N5 C9 C8 1(2) .
Pb2 N5 C9 C8 172.6(11) .
N5 C9 C8 N6 -4(3) .
N4 C7 N6 C8 -175.5(16) .
C10 C7 N6 C8 7(2) .
C9 C8 N6 C7 0(3) .
C3 N1 C2 C5 -3.5(19) .
Pb1 N1 C2 C5 178.6(10) .
C3 N1 C2 C1 -179.5(11) .
Pb1 N1 C2 C1 2.6(14) .
N2 C5 C2 N1 0(2) .
N3 C5 C2 N1 179.4(13) .
N2 C5 C2 C1 175.9(14) .
N3 C5 C2 C1 -5(2) .
Pb1 O1 C1 O2 177.5(9) .
Pb2 O1 C1 O2 -22.7(17) 3_566
Pb1 O1 C1 C2 -4.1(14) .
Pb2 O1 C1 C2 155.7(8) 3_566
N1 C2 C1 O2 179.2(12) .
C5 C2 C1 O2 3(2) .
N1 C2 C1 O1 0.8(17) .
C5 C2 C1 O1 -175.0(13) .

loop_
_platon_squeeze_void_nr
_platon_squeeze_void_average_x
_platon_squeeze_void_average_y
_platon_squeeze_void_average_z
_platon_squeeze_void_volume
_platon_squeeze_void_count_electrons
_platon_squeeze_void_content
1 0.036 0.201 -0.163 320 109 '2DMF and 1H2O'
2 -0.112 0.799 0.163 320 108 '2DMF and 1H2O'
3 0.042 0.299 0.337 320 110 '2DMF and 1H2O'
4 -0.114 0.701 0.663 320 107 '2DMF and 1H2O'
5 0.500 0.000 0.000 39 13 ' '
6 0.500 0.500 0.500 39 13 ' '
